data_4104160
loop_
_publ_author_name
'Dusan Hesek'
'Mijoon Lee'
'Weilie Zhang'
'Bruce C. Noll'
'Shahriar Mobashery'

_publ_contact_author_address
;University of Notre Dame
Department of Chemistry and Biochemistry
251 Nieuwland Science Hall
Notre Dame, IN 46556-5670
USA
;
_publ_contact_author_email mobashery@nd.edu
_publ_contact_author_fax 1(574)6316652
_publ_contact_author_name 'Professor Shahriar Mobashery'
_publ_contact_author_phone 1(574)6312933
_publ_section_title
;
 Total Synthesis of
 N-Acetylglucosamine-1,6-anhydro-N-acetylmuramylpentapeptide and
 Evaluation of Its Turnover by AmpD from Escherichia coli
;
_journal_name_full 'Journal of the American Chemical Society'
_journal_page_first 5187
_journal_page_last 5193
_journal_paper_doi 10.1021/ja808498m
_journal_volume 131
_journal_year 2009
_chemical_absolute_configuration ad
_chemical_compound_source synthesized
_chemical_formula_moiety 'C18 H22 N4 O9'
_chemical_formula_sum 'C18 H22 N4 O9'
_chemical_formula_weight 438.40
_chemical_name_common 'Azido tetraacetyl 2-deoxy-\b-D-glucopyranose'
_space_group_IT_number 18
_symmetry_cell_setting orthorhombic
_symmetry_Int_Tables_number 18
_symmetry_space_group_name_Hall 'P 2 2ab'
_symmetry_space_group_name_H-M 'P 21 21 2'
_atom_sites_solution_hydrogens geom
_atom_sites_solution_primary direct
_atom_sites_solution_secondary difmap
_audit_creation_method SHELXL-97
_cell_angle_alpha 90.00
_cell_angle_beta 90.00
_cell_angle_gamma 90.00
_cell_formula_units_Z 4
_cell_length_a 17.5877(2)
_cell_length_b 21.7941(2)
_cell_length_c 5.7479(1)
_cell_measurement_reflns_used 5487
_cell_measurement_temperature 291(2)
_cell_measurement_theta_max 52.27
_cell_measurement_theta_min 2.51
_cell_volume 2203.22(5)
_computing_cell_refinement 'APEX2/SAINT (Bruker, 2007)'
_computing_data_collection 'APEX2 (Bruker, 2007)'
_computing_data_reduction 'SAINT/XPREP (Bruker, 2007; Sheldrick, 2008)'
_computing_molecular_graphics 'XP (Sheldrick, 2008)'
_computing_publication_material 'XCIF (Sheldrick, 2008)/enCIFer (CCDC, 2005)'
_computing_structure_refinement 'XL (Sheldrick, 2008)'
_computing_structure_solution 'XS (Sheldrick, 2008)'
_diffrn_ambient_temperature 291(2)
_diffrn_detector_area_resol_mean 8.33
_diffrn_measured_fraction_theta_full 0.978
_diffrn_measured_fraction_theta_max 0.978
_diffrn_measurement_device_type 'Bruker SMART Apex CCD diffractometer'
_diffrn_measurement_method '\f and \w scans'
_diffrn_radiation_monochromator graphite
_diffrn_radiation_probe x-ray
_diffrn_radiation_type CuK\a
_diffrn_radiation_wavelength 1.54178
_diffrn_reflns_av_R_equivalents 0.0273
_diffrn_reflns_av_sigmaI/netI 0.0197
_diffrn_reflns_limit_h_max 20
_diffrn_reflns_limit_h_min -21
_diffrn_reflns_limit_k_max 24
_diffrn_reflns_limit_k_min -26
_diffrn_reflns_limit_l_max 6
_diffrn_reflns_limit_l_min -5
_diffrn_reflns_number 20360
_diffrn_reflns_theta_full 69.77
_diffrn_reflns_theta_max 69.77
_diffrn_reflns_theta_min 3.23
_diffrn_source 'fine-focus sealed tube'
_diffrn_source_type 'Siemens KFFCU2K-90'
_exptl_absorpt_coefficient_mu 0.919
_exptl_absorpt_correction_T_max 0.94
_exptl_absorpt_correction_T_min 0.73
_exptl_absorpt_correction_type multi-scan
_exptl_absorpt_process_details 'Sheldrick, G. M. (2007). SADABS. University of G\"ottingen, Germany.'
_exptl_crystal_colour 'clear colorless'
_exptl_crystal_density_diffrn 1.322
_exptl_crystal_density_method 'not measured'
_exptl_crystal_description plate
_exptl_crystal_F_000 920
_exptl_crystal_size_max 0.37
_exptl_crystal_size_mid 0.22
_exptl_crystal_size_min 0.07
_refine_diff_density_max 0.119
_refine_diff_density_min -0.129
_refine_diff_density_rms 0.033
_refine_ls_abs_structure_details 'Flack H D (1983), Acta Cryst. A39, 876-881'
_refine_ls_abs_structure_Flack 0.01(19)
_refine_ls_extinction_method none
_refine_ls_goodness_of_fit_ref 1.045
_refine_ls_hydrogen_treatment constr
_refine_ls_matrix_type full
_refine_ls_number_parameters 309
_refine_ls_number_reflns 4020
_refine_ls_number_restraints 0
_refine_ls_restrained_S_all 1.045
_refine_ls_R_factor_all 0.0398
_refine_ls_R_factor_gt 0.0324
_refine_ls_shift/su_max 0.001
_refine_ls_shift/su_mean 0.000
_refine_ls_structure_factor_coef Fsqd
_refine_ls_weighting_details 'calc w=1/[\s^2^(Fo^2^)+(0.0478P)^2^+0.1972P] where P=(Fo^2^+2Fc^2^)/3'
_refine_ls_weighting_scheme calc
_refine_ls_wR_factor_gt 0.0856
_refine_ls_wR_factor_ref 0.0899
_reflns_number_gt 3453
_reflns_number_total 4020
_reflns_threshold_expression >2sigma(I)
_cod_data_source_file ja808498m_si_007.cif
_cod_data_source_block compound_30
_cod_database_code 4104160

loop_
_symmetry_equiv_pos_as_xyz
'x, y, z'
'x+1/2, -y+1/2, -z'
'-x+1/2, y+1/2, -z'
'-x, -y, z'

loop_
_atom_site_label
_atom_site_type_symbol
_atom_site_fract_x
_atom_site_fract_y
_atom_site_fract_z
_atom_site_U_iso_or_equiv
_atom_site_adp_type
_atom_site_occupancy
_atom_site_symmetry_multiplicity
_atom_site_calc_flag
_atom_site_refinement_flags
_atom_site_disorder_assembly
_atom_site_disorder_group
N1 N 0.19006(9) 0.65203(7) 0.4334(3) 0.0639(4) Uani 1 1 d . . .
N2 N 0.15505(9) 0.67266(7) 0.2632(4) 0.0662(4) Uani 1 1 d . . .
N3 N 0.12226(12) 0.69775(10) 0.1241(5) 0.0928(6) Uani 1 1 d . . .
N4 N 0.33048(8) 0.61637(6) 0.6475(3) 0.0552(4) Uani 1 1 d . . .
O3 O 0.32409(6) 0.49276(6) 0.8298(2) 0.0583(3) Uani 1 1 d . A .
O4 O 0.24725(7) 0.40535(5) 0.5271(3) 0.0672(4) Uani 1 1 d . . .
O5 O 0.15742(7) 0.55012(5) 0.3778(2) 0.0580(3) Uani 1 1 d . . .
O6 O 0.06405(7) 0.44850(6) 0.5021(3) 0.0712(4) Uani 1 1 d . B .
O7 O 0.4324(11) 0.4590(17) 0.676(4) 0.115(5) Uani 0.40(5) 1 d P A 1
O7' O 0.4160(11) 0.4406(8) 0.6500(19) 0.106(3) Uani 0.60(5) 1 d P A 2
O9 O 0.19403(14) 0.37548(9) 0.8633(4) 0.1280(8) Uani 1 1 d . . .
O11 O 0.048(2) 0.3482(4) 0.460(3) 0.141(7) Uani 0.49(4) 1 d P B 1
O11' O 0.0107(6) 0.3630(8) 0.388(2) 0.097(4) Uani 0.51(4) 1 d P B 2
O21 O 0.28553(8) 0.66729(6) 0.9713(2) 0.0719(4) Uani 1 1 d . . .
O24 O 0.40495(8) 0.59454(7) 0.3270(3) 0.0721(4) Uani 1 1 d . . .
C1 C 0.22051(10) 0.59075(7) 0.3986(3) 0.0540(4) Uani 1 1 d . . .
H1 H 0.2524 0.5892 0.2590 0.065 Uiso 1 1 calc R . .
C2 C 0.26658(9) 0.57497(7) 0.6147(3) 0.0515(4) Uani 1 1 d . . .
H2 H 0.2329 0.5798 0.7494 0.062 Uiso 1 1 calc R . .
C3 C 0.29167(9) 0.50786(7) 0.6073(3) 0.0513(4) Uani 1 1 d . . .
H3 H 0.3294 0.5018 0.4839 0.062 Uiso 1 1 calc R . .
C4 C 0.22274(10) 0.46765(7) 0.5639(3) 0.0527(4) Uani 1 1 d . . .
H4 H 0.1885 0.4695 0.6981 0.063 Uiso 1 1 calc R . .
C5 C 0.18078(10) 0.48783(7) 0.3462(3) 0.0570(4) Uani 1 1 d . . .
H5 H 0.2153 0.4854 0.2128 0.068 Uiso 1 1 calc R . .
C6 C 0.11091(12) 0.45018(9) 0.2964(4) 0.0684(5) Uani 1 1 d . . .
H6A H 0.0828 0.4682 0.1684 0.082 Uiso 1 1 calc R . .
H6B H 0.1255 0.4088 0.2526 0.082 Uiso 1 1 calc R . .
C7 C 0.39079(13) 0.46098(10) 0.8318(4) 0.0722(5) Uani 1 1 d . . .
C8 C 0.41370(15) 0.44558(13) 1.0704(5) 0.0949(8) Uani 1 1 d . A .
H8A H 0.4612 0.4239 1.0673 0.142 Uiso 1 1 calc R . .
H8B H 0.3755 0.4202 1.1408 0.142 Uiso 1 1 calc R . .
H8C H 0.4193 0.4826 1.1593 0.142 Uiso 1 1 calc R . .
C9 C 0.22607(14) 0.36260(9) 0.6863(5) 0.0827(7) Uani 1 1 d . . .
C10 C 0.24859(19) 0.30056(11) 0.6049(8) 0.1261(12) Uani 1 1 d . . .
H10A H 0.2082 0.2832 0.5140 0.189 Uiso 1 1 calc R . .
H10B H 0.2585 0.2747 0.7368 0.189 Uiso 1 1 calc R . .
H10C H 0.2936 0.3036 0.5113 0.189 Uiso 1 1 calc R . .
C11 C 0.02443(13) 0.39822(10) 0.5418(5) 0.0802(6) Uani 1 1 d . . .
C12 C -0.01980(14) 0.40137(13) 0.7599(5) 0.0905(7) Uani 1 1 d . B .
H12A H 0.0125 0.3912 0.8889 0.136 Uiso 1 1 calc R . .
H12B H -0.0613 0.3728 0.7526 0.136 Uiso 1 1 calc R . .
H12C H -0.0393 0.4422 0.7799 0.136 Uiso 1 1 calc R . .
C21 C 0.33293(10) 0.66056(7) 0.8227(3) 0.0561(4) Uani 1 1 d . . .
C22 C 0.40448(11) 0.69616(8) 0.7883(3) 0.0595(5) Uani 1 1 d . . .
C23 C 0.44038(10) 0.67388(8) 0.6053(4) 0.0601(5) Uani 1 1 d . . .
C24 C 0.39355(10) 0.62354(8) 0.5025(3) 0.0561(4) Uani 1 1 d . . .
C25 C 0.42397(15) 0.74730(11) 0.9498(5) 0.0868(7) Uani 1 1 d . . .
H25A H 0.4172 0.7339 1.1076 0.124(11) Uiso 1 1 calc R . .
H25B H 0.3913 0.7817 0.9197 0.145(13) Uiso 1 1 calc R . .
H25C H 0.4760 0.7592 0.9262 0.142(12) Uiso 1 1 calc R . .
C26 C 0.51532(11) 0.69217(11) 0.5023(5) 0.0834(7) Uani 1 1 d . . .
H26A H 0.5550 0.6676 0.5691 0.125 Uiso 1 1 calc R . .
H26B H 0.5249 0.7347 0.5349 0.125 Uiso 1 1 calc R . .
H26C H 0.5141 0.6860 0.3370 0.125 Uiso 1 1 calc R . .

loop_
_atom_site_aniso_label
_atom_site_aniso_U_11
_atom_site_aniso_U_22
_atom_site_aniso_U_33
_atom_site_aniso_U_23
_atom_site_aniso_U_13
_atom_site_aniso_U_12
N1 0.0689(10) 0.0480(8) 0.0747(11) 0.0036(7) 0.0015(8) 0.0047(7)
N2 0.0551(9) 0.0512(8) 0.0921(13) 0.0013(9) 0.0039(9) 0.0006(8)
N3 0.0806(12) 0.0834(12) 0.1143(17) 0.0078(12) -0.0163(13) 0.0230(10)
N4 0.0514(8) 0.0501(8) 0.0643(9) -0.0059(6) 0.0121(7) -0.0072(6)
O3 0.0551(7) 0.0618(7) 0.0579(7) -0.0001(5) 0.0005(6) 0.0056(6)
O4 0.0716(8) 0.0422(6) 0.0877(9) -0.0033(6) 0.0038(7) 0.0024(5)
O5 0.0525(6) 0.0479(6) 0.0737(8) 0.0022(6) -0.0019(6) -0.0023(5)
O6 0.0620(7) 0.0576(7) 0.0940(10) -0.0077(7) 0.0027(7) -0.0122(6)
O7 0.071(6) 0.195(13) 0.079(7) -0.003(7) 0.015(4) 0.036(8)
O7' 0.114(6) 0.127(6) 0.078(3) -0.017(3) -0.013(4) 0.076(5)
O9 0.171(2) 0.0775(11) 0.1354(17) 0.0339(11) 0.0601(17) 0.0141(12)
O11 0.193(17) 0.060(3) 0.171(7) -0.011(4) 0.031(10) -0.031(5)
O11' 0.086(5) 0.080(5) 0.123(5) -0.037(3) 0.007(3) -0.035(3)
O21 0.0829(9) 0.0629(7) 0.0698(9) -0.0084(7) 0.0233(8) -0.0115(7)
O24 0.0617(8) 0.0750(8) 0.0797(9) -0.0151(8) 0.0203(7) -0.0053(7)
C1 0.0542(9) 0.0438(9) 0.0639(11) 0.0020(7) 0.0086(8) -0.0028(7)
C2 0.0484(9) 0.0465(8) 0.0596(10) -0.0019(8) 0.0095(8) -0.0062(7)
C3 0.0513(9) 0.0493(9) 0.0532(10) 0.0013(7) 0.0039(7) 0.0006(7)
C4 0.0551(9) 0.0413(8) 0.0617(11) -0.0006(7) 0.0049(8) 0.0002(7)
C5 0.0599(10) 0.0476(9) 0.0636(11) -0.0024(8) 0.0039(9) -0.0028(8)
C6 0.0720(12) 0.0606(11) 0.0728(13) -0.0057(9) -0.0054(10) -0.0080(9)
C7 0.0679(13) 0.0755(13) 0.0733(14) -0.0014(11) -0.0026(12) 0.0182(10)
C8 0.0901(16) 0.1103(18) 0.0845(17) -0.0003(13) -0.0166(13) 0.0275(15)
C9 0.0756(14) 0.0492(11) 0.123(2) 0.0119(12) 0.0040(15) 0.0009(10)
C10 0.122(2) 0.0494(12) 0.207(4) 0.0126(17) 0.016(3) 0.0105(13)
C11 0.0794(14) 0.0632(13) 0.0982(18) 0.0001(12) -0.0082(13) -0.0188(11)
C12 0.0745(15) 0.1027(18) 0.0945(17) 0.0148(14) -0.0095(12) -0.0266(13)
C21 0.0616(10) 0.0466(9) 0.0600(11) 0.0031(7) 0.0041(9) -0.0021(8)
C22 0.0590(10) 0.0504(9) 0.0690(12) 0.0029(8) -0.0040(9) -0.0074(8)
C23 0.0456(9) 0.0548(9) 0.0798(13) 0.0074(9) 0.0005(9) -0.0023(8)
C24 0.0462(9) 0.0531(9) 0.0690(12) 0.0012(9) 0.0077(8) 0.0024(7)
C25 0.0987(18) 0.0712(13) 0.0904(18) -0.0106(12) -0.0030(14) -0.0228(13)
C26 0.0518(11) 0.0862(14) 0.1122(19) 0.0016(13) 0.0072(12) -0.0125(10)

loop_
_atom_type_symbol
_atom_type_description
_atom_type_scat_dispersion_real
_atom_type_scat_dispersion_imag
_atom_type_scat_source
C C 0.0181 0.0091 'International Tables Vol C Tables 4.2.6.8 and 6.1.1.4'
H H 0.0000 0.0000 'International Tables Vol C Tables 4.2.6.8 and 6.1.1.4'
N N 0.0311 0.0180 'International Tables Vol C Tables 4.2.6.8 and 6.1.1.4'
O O 0.0492 0.0322 'International Tables Vol C Tables 4.2.6.8 and 6.1.1.4'

loop_
_geom_angle_atom_site_label_1
_geom_angle_atom_site_label_2
_geom_angle_atom_site_label_3
_geom_angle
N2 N1 C1 114.07(16)
N3 N2 N1 171.6(2)
C21 N4 C24 109.23(14)
C21 N4 C2 123.10(14)
C24 N4 C2 127.35(14)
C7 O3 C3 117.72(15)
C9 O4 C4 117.76(16)
C1 O5 C5 112.14(12)
C11 O6 C6 117.72(17)
O5 C1 N1 107.21(14)
O5 C1 C2 110.04(13)
N1 C1 C2 106.96(15)
O5 C1 H1 110.8
N1 C1 H1 110.8
C2 C1 H1 110.8
N4 C2 C1 112.15(13)
N4 C2 C3 111.98(13)
C1 C2 C3 110.31(13)
N4 C2 H2 107.4
C1 C2 H2 107.4
C3 C2 H2 107.4
O3 C3 C4 109.33(13)
O3 C3 C2 107.98(13)
C4 C3 C2 109.07(13)
O3 C3 H3 110.1
C4 C3 H3 110.1
C2 C3 H3 110.1
O4 C4 C3 109.25(14)
O4 C4 C5 107.32(13)
C3 C4 C5 110.91(14)
O4 C4 H4 109.8
C3 C4 H4 109.8
C5 C4 H4 109.8
O5 C5 C6 107.88(15)
O5 C5 C4 108.06(14)
C6 C5 C4 113.31(15)
O5 C5 H5 109.2
C6 C5 H5 109.2
C4 C5 H5 109.2
O6 C6 C5 108.95(16)
O6 C6 H6A 109.9
C5 C6 H6A 109.9
O6 C6 H6B 109.9
C5 C6 H6B 109.9
H6A C6 H6B 108.3
O7 C7 O3 123.8(8)
O7' C7 O3 119.4(6)
O7 C7 C8 122.8(9)
O7' C7 C8 128.1(5)
O3 C7 C8 111.1(2)
C7 C8 H8A 109.5
C7 C8 H8B 109.5
H8A C8 H8B 109.5
C7 C8 H8C 109.5
H8A C8 H8C 109.5
H8B C8 H8C 109.5
O9 C9 O4 122.8(2)
O9 C9 C10 127.4(3)
O4 C9 C10 109.8(3)
C9 C10 H10A 109.5
C9 C10 H10B 109.5
H10A C10 H10B 109.5
C9 C10 H10C 109.5
H10A C10 H10C 109.5
H10B C10 H10C 109.5
O11' C11 O6 120.8(6)
O11 C11 O6 118.8(9)
O11' C11 C12 123.4(4)
O11 C11 C12 122.1(4)
O6 C11 C12 112.7(2)
C11 C12 H12A 109.5
C11 C12 H12B 109.5
H12A C12 H12B 109.5
C11 C12 H12C 109.5
H12A C12 H12C 109.5
H12B C12 H12C 109.5
O21 C21 N4 125.17(16)
O21 C21 C22 128.00(17)
N4 C21 C22 106.82(15)
C23 C22 C25 131.43(19)
C23 C22 C21 108.55(16)
C25 C22 C21 120.02(18)
C22 C23 C24 108.77(15)
C22 C23 C26 129.63(19)
C24 C23 C26 121.60(19)
O24 C24 N4 124.89(16)
O24 C24 C23 128.59(17)
N4 C24 C23 106.51(15)
C22 C25 H25A 109.5
C22 C25 H25B 109.5
H25A C25 H25B 109.5
C22 C25 H25C 109.5
H25A C25 H25C 109.5
H25B C25 H25C 109.5
C23 C26 H26A 109.5
C23 C26 H26B 109.5
H26A C26 H26B 109.5
C23 C26 H26C 109.5
H26A C26 H26C 109.5
H26B C26 H26C 109.5

loop_
_geom_bond_atom_site_label_1
_geom_bond_atom_site_label_2
_geom_bond_distance
N1 N2 1.240(3)
N1 C1 1.453(2)
N2 N3 1.127(3)
N4 C21 1.394(2)
N4 C24 1.396(2)
N4 C2 1.453(2)
O3 C7 1.362(2)
O3 C3 1.438(2)
O4 C9 1.358(3)
O4 C4 1.440(2)
O5 C1 1.425(2)
O5 C5 1.430(2)
O6 C11 1.319(2)
O6 C6 1.441(3)
O7 C7 1.158(15)
O7' C7 1.219(10)
O9 C9 1.196(3)
O11 C11 1.256(13)
O11' C11 1.195(6)
O21 C21 1.202(2)
O24 C24 1.207(2)
C1 C2 1.522(2)
C1 H1 0.9800
C2 C3 1.528(2)
C2 H2 0.9800
C3 C4 1.517(2)
C3 H3 0.9800
C4 C5 1.518(3)
C4 H4 0.9800
C5 C6 1.505(3)
C5 H5 0.9800
C6 H6A 0.9700
C6 H6B 0.9700
C7 C8 1.469(4)
C8 H8A 0.9600
C8 H8B 0.9600
C8 H8C 0.9600
C9 C10 1.485(4)
C10 H10A 0.9600
C10 H10B 0.9600
C10 H10C 0.9600
C11 C12 1.477(4)
C12 H12A 0.9600
C12 H12B 0.9600
C12 H12C 0.9600
C21 C22 1.492(3)
C22 C23 1.319(3)
C22 C25 1.491(3)
C23 C24 1.494(3)
C23 C26 1.499(3)
C25 H25A 0.9600
C25 H25B 0.9600
C25 H25C 0.9600
C26 H26A 0.9600
C26 H26B 0.9600
C26 H26C 0.9600

loop_
_geom_torsion_atom_site_label_1
_geom_torsion_atom_site_label_2
_geom_torsion_atom_site_label_3
_geom_torsion_atom_site_label_4
_geom_torsion
C5 O5 C1 N1 -179.14(15)
C5 O5 C1 C2 -63.16(17)
N2 N1 C1 O5 -66.47(19)
N2 N1 C1 C2 175.53(15)
C21 N4 C2 C1 108.32(18)
C24 N4 C2 C1 -64.4(2)
C21 N4 C2 C3 -127.04(17)
C24 N4 C2 C3 60.2(2)
O5 C1 C2 N4 -178.32(13)
N1 C1 C2 N4 -62.19(17)
O5 C1 C2 C3 56.12(17)
N1 C1 C2 C3 172.25(13)
C7 O3 C3 C4 106.83(18)
C7 O3 C3 C2 -134.62(16)
N4 C2 C3 O3 63.38(17)
C1 C2 C3 O3 -170.96(12)
N4 C2 C3 C4 -177.90(14)
C1 C2 C3 C4 -52.24(17)
C9 O4 C4 C3 114.86(19)
C9 O4 C4 C5 -124.81(18)
O3 C3 C4 O4 -69.43(17)
C2 C3 C4 O4 172.70(13)
O3 C3 C4 C5 172.47(13)
C2 C3 C4 C5 54.60(18)
C1 O5 C5 C6 -173.03(15)
C1 O5 C5 C4 64.10(18)
O4 C4 C5 O5 -178.78(13)
C3 C4 C5 O5 -59.52(18)
O4 C4 C5 C6 61.73(19)
C3 C4 C5 C6 -179.01(15)
C11 O6 C6 C5 -146.80(18)
O5 C5 C6 O6 -67.52(19)
C4 C5 C6 O6 52.1(2)
C3 O3 C7 O7 21(2)
C3 O3 C7 O7' -8.2(12)
C3 O3 C7 C8 -176.19(19)
C4 O4 C9 O9 -6.6(4)
C4 O4 C9 C10 173.3(2)
C6 O6 C11 O11' -20.2(11)
C6 O6 C11 O11 26.1(19)
C6 O6 C11 C12 178.61(19)
C24 N4 C21 O21 178.00(18)
C2 N4 C21 O21 4.1(3)
C24 N4 C21 C22 -2.26(19)
C2 N4 C21 C22 -176.14(15)
O21 C21 C22 C23 179.87(19)
N4 C21 C22 C23 0.1(2)
O21 C21 C22 C25 -0.1(3)
N4 C21 C22 C25 -179.87(19)
C25 C22 C23 C24 -178.1(2)
C21 C22 C23 C24 1.9(2)
C25 C22 C23 C26 2.0(4)
C21 C22 C23 C26 -178.1(2)
C21 N4 C24 O24 -175.30(18)
C2 N4 C24 O24 -1.8(3)
C21 N4 C24 C23 3.34(19)
C2 N4 C24 C23 176.89(15)
C22 C23 C24 O24 175.30(19)
C26 C23 C24 O24 -4.8(3)
C22 C23 C24 N4 -3.3(2)
C26 C23 C24 N4 176.67(18)
